data_1512352
loop_
_publ_author_name
'Lin, Wen-Chung'
'Yang, Ding-Yah'

_publ_section_title
;
 Visible Light Photoredox Catalysis: Synthesis of
 Indazolo[2,3-a]quinolines from
 2-(2-Nitrophenyl)-1,2,3,4-tetrahydroquinolines
;
_journal_issue 18
_journal_name_full 'Organic Letters'
_journal_page_first 4862
_journal_paper_doi 10.1021/ol402286d
_journal_volume 15
_journal_year 2013
_chemical_formula_moiety 'C20 H21 N3 O4'
_chemical_formula_sum 'C20 H21 N3 O4'
_chemical_formula_weight 367.40
_space_group_IT_number 2
_symmetry_cell_setting triclinic
_symmetry_Int_Tables_number 2
_symmetry_space_group_name_Hall '-P 1'
_symmetry_space_group_name_H-M 'P -1'
_atom_sites_solution_hydrogens geom
_atom_sites_solution_primary direct
_atom_sites_solution_secondary difmap
_audit_creation_method SHELXL-97
_cell_angle_alpha 83.624(12)
_cell_angle_beta 76.161(9)
_cell_angle_gamma 82.285(9)
_cell_formula_units_Z 2
_cell_length_a 9.2372(7)
_cell_length_b 9.6199(14)
_cell_length_c 10.3333(14)
_cell_measurement_reflns_used 2290
_cell_measurement_temperature 150(2)
_cell_measurement_theta_max 29.2150
_cell_measurement_theta_min 2.8279
_cell_volume 880.52(19)
_computing_cell_refinement
; 
CrysAlis RED, Oxford Diffraction Ltd., 
Version 1.171.32.29 (release 10-06-2008 CrysAlis171 .NET) 
(compiled Jun 10 2008,16:49:55) 
;
_computing_data_collection
; 
CrysAlis CCD, Oxford Diffraction Ltd., 
Version 1.171.32.29 (release 10-06-2008 CrysAlis171 .NET) 
(compiled Jun 10 2008,16:49:55) 
;
_computing_data_reduction
; 
CrysAlis RED, Oxford Diffraction Ltd., 
Version 1.171.32.29 (release 10-06-2008 CrysAlis171 .NET) 
(compiled Jun 10 2008,16:49:55) 
;
_computing_molecular_graphics 'Bruker SHELXTL'
_computing_publication_material 'Bruker SHELXTL'
_computing_structure_refinement 'SHELXL-97 (Sheldrick, 2008)'
_computing_structure_solution 'SHELXS-97 (Sheldrick, 2008)'
_diffrn_ambient_temperature 150(2)
_diffrn_measured_fraction_theta_full 0.999
_diffrn_measured_fraction_theta_max 0.845
_diffrn_measurement_device_type 'CCD detector'
_diffrn_measurement_method '\w scans'
_diffrn_radiation_monochromator graphite
_diffrn_radiation_probe x-ray
_diffrn_radiation_type MoK\a
_diffrn_radiation_wavelength 0.71073
_diffrn_reflns_av_R_equivalents 0.0247
_diffrn_reflns_av_sigmaI/netI 0.0446
_diffrn_reflns_limit_h_max 11
_diffrn_reflns_limit_h_min -12
_diffrn_reflns_limit_k_max 12
_diffrn_reflns_limit_k_min -12
_diffrn_reflns_limit_l_max 14
_diffrn_reflns_limit_l_min -13
_diffrn_reflns_number 7884
_diffrn_reflns_theta_full 26.00
_diffrn_reflns_theta_max 29.28
_diffrn_reflns_theta_min 2.83
_diffrn_source 'fine-focus sealed tube'
_exptl_absorpt_coefficient_mu 0.098
_exptl_absorpt_correction_T_max 1.00000
_exptl_absorpt_correction_T_min 0.99729
_exptl_absorpt_correction_type multi-scan
_exptl_absorpt_process_details
; 
CrysAlisPro, Agilent Technologies, 
Version 1.171.35.21 (release 20-01-2012 CrysAlis171 .NET) 
(compiled Jan 23 2012,18:06:46) 
Empirical absorption correction using spherical harmonics, 
 implemented in SCALE3 ABSPACK scaling algorithm. 
;
_exptl_crystal_colour orange
_exptl_crystal_density_diffrn 1.386
_exptl_crystal_density_method 'not measured'
_exptl_crystal_description parallelepiped
_exptl_crystal_F_000 388
_exptl_crystal_size_max 0.56
_exptl_crystal_size_mid 0.40
_exptl_crystal_size_min 0.17
_refine_diff_density_max 0.555
_refine_diff_density_min -0.336
_refine_diff_density_rms 0.058
_refine_ls_extinction_method none
_refine_ls_goodness_of_fit_ref 1.018
_refine_ls_hydrogen_treatment mixed
_refine_ls_matrix_type full
_refine_ls_number_parameters 249
_refine_ls_number_reflns 4067
_refine_ls_number_restraints 0
_refine_ls_restrained_S_all 1.018
_refine_ls_R_factor_all 0.0745
_refine_ls_R_factor_gt 0.0564
_refine_ls_shift/su_max 0.000
_refine_ls_shift/su_mean 0.000
_refine_ls_structure_factor_coef Fsqd
_refine_ls_weighting_details 'calc w=1/[\s^2^(Fo^2^)+(0.0610P)^2^+0.6687P] where P=(Fo^2^+2Fc^2^)/3'
_refine_ls_weighting_scheme calc
_refine_ls_wR_factor_gt 0.1344
_refine_ls_wR_factor_ref 0.1472
_reflns_number_gt 3163
_reflns_number_total 4067
_reflns_threshold_expression >2sigma(I)
_cod_data_source_file ol402286d_si_005.cif
_cod_data_source_block wc224
_cod_database_code 1512352

loop_
_symmetry_equiv_pos_as_xyz
'x, y, z'
'-x, -y, -z'

loop_
_atom_site_label
_atom_site_type_symbol
_atom_site_fract_x
_atom_site_fract_y
_atom_site_fract_z
_atom_site_U_iso_or_equiv
_atom_site_adp_type
_atom_site_occupancy
_atom_site_symmetry_multiplicity
_atom_site_calc_flag
_atom_site_refinement_flags
O1 O 1.46574(14) 0.65978(15) -0.05153(14) 0.0237(3) Uani 1 1 d .
O2 O 1.04488(17) 0.89744(16) -0.33817(14) 0.0279(4) Uani 1 1 d .
O3 O 0.6972(2) 0.6795(2) 0.49456(17) 0.0518(5) Uani 1 1 d .
O4 O 0.70263(19) 0.60174(18) 0.30484(17) 0.0376(4) Uani 1 1 d .
N1 N 0.88422(17) 0.8552(2) 0.21130(16) 0.0207(4) Uani 1 1 d .
H1A H 0.887(3) 0.917(3) 0.258(2) 0.024(6) Uiso 1 1 d .
N2 N 0.95158(17) 0.72307(16) -0.18318(14) 0.0153(3) Uani 1 1 d .
N3 N 0.6645(2) 0.6924(2) 0.38548(18) 0.0287(4) Uani 1 1 d .
C1 C 1.02908(19) 0.80985(19) 0.13732(18) 0.0158(4) Uani 1 1 d .
C2 C 1.1491(2) 0.7973(2) 0.20043(18) 0.0201(4) Uani 1 1 d .
H2 H 1.1323 0.8230 0.2874 0.024 Uiso 1 1 calc R
C3 C 1.2921(2) 0.7474(2) 0.1351(2) 0.0210(4) Uani 1 1 d .
H3 H 1.3708 0.7403 0.1781 0.025 Uiso 1 1 calc R
C4 C 1.3192(2) 0.7076(2) 0.00538(19) 0.0180(4) Uani 1 1 d .
C5 C 1.2020(2) 0.7218(2) -0.05997(18) 0.0174(4) Uani 1 1 d .
H5 H 1.2198 0.6959 -0.1470 0.021 Uiso 1 1 calc R
C6 C 1.05697(19) 0.77500(19) 0.00507(17) 0.0153(4) Uani 1 1 d .
C7 C 0.9299(2) 0.8055(2) -0.06828(17) 0.0160(4) Uani 1 1 d .
H7 H 0.9284 0.9046 -0.1031 0.019 Uiso 1 1 calc R
C8 C 0.7792(2) 0.7909(2) 0.03133(18) 0.0178(4) Uani 1 1 d .
H8A H 0.7760 0.6949 0.0714 0.021 Uiso 1 1 calc R
H8B H 0.6974 0.8142 -0.0139 0.021 Uiso 1 1 calc R
C9 C 0.7646(2) 0.8924(2) 0.13935(19) 0.0204(4) Uani 1 1 d .
H9 H 0.7781 0.9860 0.0934 0.025 Uiso 1 1 calc R
C10 C 0.6122(2) 0.9039(2) 0.23688(19) 0.0222(4) Uani 1 1 d .
C11 C 0.5063(2) 1.0166(2) 0.2130(2) 0.0265(5) Uani 1 1 d .
H11 H 0.5304 1.0769 0.1361 0.032 Uiso 1 1 calc R
C12 C 0.3685(2) 1.0415(3) 0.2983(2) 0.0305(5) Uani 1 1 d .
H12 H 0.3012 1.1171 0.2785 0.037 Uiso 1 1 calc R
C13 C 0.3295(2) 0.9537(3) 0.4145(2) 0.0310(5) Uani 1 1 d .
H13 H 0.2365 0.9707 0.4729 0.037 Uiso 1 1 calc R
C14 C 0.4289(2) 0.8424(3) 0.4420(2) 0.0288(5) Uani 1 1 d .
H14 H 0.4042 0.7831 0.5195 0.035 Uiso 1 1 calc R
C15 C 0.5679(2) 0.8182(2) 0.35294(19) 0.0230(4) Uani 1 1 d .
C16 C 1.4934(2) 0.6015(3) -0.1770(2) 0.0302(5) Uani 1 1 d .
H16A H 1.4301 0.5283 -0.1701 0.045 Uiso 1 1 calc R
H16B H 1.5967 0.5629 -0.2016 0.045 Uiso 1 1 calc R
H16C H 1.4722 0.6738 -0.2439 0.045 Uiso 1 1 calc R
C17 C 0.9406(2) 0.5725(2) -0.17408(19) 0.0230(4) Uani 1 1 d .
H17A H 0.8449 0.5497 -0.1184 0.028 Uiso 1 1 calc R
H17B H 1.0208 0.5192 -0.1378 0.028 Uiso 1 1 calc R
C18 C 0.9551(2) 0.5423(2) -0.31996(19) 0.0238(4) Uani 1 1 d .
H18A H 1.0139 0.4525 -0.3388 0.029 Uiso 1 1 calc R
H18B H 0.8571 0.5412 -0.3383 0.029 Uiso 1 1 calc R
C19 C 1.0344(2) 0.6629(2) -0.40299(19) 0.0261(5) Uani 1 1 d .
H19A H 1.1403 0.6332 -0.4358 0.031 Uiso 1 1 calc R
H19B H 0.9903 0.6959 -0.4787 0.031 Uiso 1 1 calc R
C20 C 1.0124(2) 0.7769(2) -0.30857(18) 0.0187(4) Uani 1 1 d .

loop_
_atom_site_aniso_label
_atom_site_aniso_U_11
_atom_site_aniso_U_22
_atom_site_aniso_U_33
_atom_site_aniso_U_23
_atom_site_aniso_U_13
_atom_site_aniso_U_12
O1 0.0137(7) 0.0275(8) 0.0286(7) -0.0037(6) -0.0039(5) 0.0017(5)
O2 0.0366(9) 0.0242(8) 0.0207(7) 0.0000(6) 0.0011(6) -0.0109(6)
O3 0.0619(13) 0.0641(14) 0.0291(9) 0.0002(9) -0.0225(9) 0.0126(10)
O4 0.0424(10) 0.0305(9) 0.0392(9) -0.0031(8) -0.0096(8) -0.0012(7)
N1 0.0154(8) 0.0294(10) 0.0183(8) -0.0116(7) -0.0011(6) -0.0031(7)
N2 0.0165(7) 0.0173(8) 0.0124(7) -0.0021(6) -0.0029(6) -0.0026(6)
N3 0.0293(10) 0.0322(11) 0.0247(9) -0.0001(8) -0.0072(7) -0.0031(8)
C1 0.0152(9) 0.0153(9) 0.0172(8) -0.0015(7) -0.0024(7) -0.0046(7)
C2 0.0220(10) 0.0242(10) 0.0161(8) -0.0038(8) -0.0059(7) -0.0051(8)
C3 0.0190(9) 0.0224(10) 0.0244(9) -0.0010(8) -0.0096(8) -0.0045(8)
C4 0.0140(9) 0.0154(9) 0.0234(9) -0.0006(7) -0.0020(7) -0.0022(7)
C5 0.0168(9) 0.0185(10) 0.0164(8) -0.0023(7) -0.0019(7) -0.0033(7)
C6 0.0151(8) 0.0138(9) 0.0170(8) -0.0006(7) -0.0030(7) -0.0039(7)
C7 0.0161(9) 0.0166(9) 0.0148(8) -0.0026(7) -0.0017(7) -0.0020(7)
C8 0.0133(8) 0.0234(10) 0.0166(8) -0.0044(7) -0.0017(7) -0.0025(7)
C9 0.0172(9) 0.0239(10) 0.0192(9) -0.0048(8) -0.0001(7) -0.0036(7)
C10 0.0178(9) 0.0299(11) 0.0198(9) -0.0094(8) -0.0008(7) -0.0057(8)
C11 0.0307(11) 0.0233(11) 0.0246(10) -0.0005(8) -0.0040(8) -0.0052(9)
C12 0.0228(11) 0.0342(13) 0.0352(12) -0.0112(10) -0.0071(9) 0.0021(9)
C13 0.0199(10) 0.0464(14) 0.0260(10) -0.0119(10) 0.0012(8) -0.0051(9)
C14 0.0297(11) 0.0391(13) 0.0174(9) -0.0029(9) -0.0003(8) -0.0119(10)
C15 0.0243(10) 0.0248(11) 0.0218(9) -0.0034(8) -0.0081(8) -0.0030(8)
C16 0.0205(10) 0.0361(13) 0.0311(11) -0.0103(10) -0.0014(8) 0.0049(9)
C17 0.0302(11) 0.0192(10) 0.0202(9) -0.0009(8) -0.0057(8) -0.0055(8)
C18 0.0269(10) 0.0237(11) 0.0232(10) -0.0080(8) -0.0066(8) -0.0046(8)
C19 0.0331(11) 0.0294(12) 0.0158(9) -0.0056(8) -0.0018(8) -0.0065(9)
C20 0.0156(9) 0.0233(10) 0.0166(8) -0.0017(7) -0.0028(7) -0.0015(7)

loop_
_atom_type_symbol
_atom_type_description
_atom_type_scat_dispersion_real
_atom_type_scat_dispersion_imag
_atom_type_scat_source
C C 0.0033 0.0016 'International Tables Vol C Tables 4.2.6.8 and 6.1.1.4'
H H 0.0000 0.0000 'International Tables Vol C Tables 4.2.6.8 and 6.1.1.4'
N N 0.0061 0.0033 'International Tables Vol C Tables 4.2.6.8 and 6.1.1.4'
O O 0.0106 0.0060 'International Tables Vol C Tables 4.2.6.8 and 6.1.1.4'

loop_
_geom_angle_atom_site_label_1
_geom_angle_atom_site_label_2
_geom_angle_atom_site_label_3
_geom_angle
C4 O1 C16 117.15(15)
C1 N1 C9 118.01(15)
C1 N1 H1A 111.0(16)
C9 N1 H1A 111.0(17)
C20 N2 C17 113.47(16)
C20 N2 C7 120.90(16)
C17 N2 C7 124.51(15)
O3 N3 O4 123.4(2)
O3 N3 C15 118.08(19)
O4 N3 C15 118.45(17)
C2 C1 C6 118.92(16)
C2 C1 N1 118.25(16)
C6 C1 N1 122.82(16)
C3 C2 C1 120.81(17)
C3 C2 H2 119.6
C1 C2 H2 119.6
C2 C3 C4 120.38(17)
C2 C3 H3 119.8
C4 C3 H3 119.8
O1 C4 C5 124.26(17)
O1 C4 C3 116.02(17)
C5 C4 C3 119.69(17)
C4 C5 C6 120.16(17)
C4 C5 H5 119.9
C6 C5 H5 119.9
C1 C6 C5 119.96(16)
C1 C6 C7 118.54(15)
C5 C6 C7 121.37(16)
N2 C7 C6 113.56(15)
N2 C7 C8 112.92(15)
C6 C7 C8 109.71(14)
N2 C7 H7 106.7
C6 C7 H7 106.7
C8 C7 H7 106.7
C7 C8 C9 107.52(15)
C7 C8 H8A 110.2
C9 C8 H8A 110.2
C7 C8 H8B 110.2
C9 C8 H8B 110.2
H8A C8 H8B 108.5
N1 C9 C10 110.49(15)
N1 C9 C8 110.68(16)
C10 C9 C8 114.04(16)
N1 C9 H9 107.1
C10 C9 H9 107.1
C8 C9 H9 107.1
C15 C10 C11 115.32(18)
C15 C10 C9 126.79(19)
C11 C10 C9 117.80(18)
C12 C11 C10 122.7(2)
C12 C11 H11 118.7
C10 C11 H11 118.7
C11 C12 C13 120.1(2)
C11 C12 H12 120.0
C13 C12 H12 120.0
C14 C13 C12 119.39(19)
C14 C13 H13 120.3
C12 C13 H13 120.3
C13 C14 C15 119.5(2)
C13 C14 H14 120.2
C15 C14 H14 120.2
C10 C15 C14 123.0(2)
C10 C15 N3 120.71(18)
C14 C15 N3 116.24(18)
O1 C16 H16A 109.5
O1 C16 H16B 109.5
H16A C16 H16B 109.5
O1 C16 H16C 109.5
H16A C16 H16C 109.5
H16B C16 H16C 109.5
N2 C17 C18 103.49(15)
N2 C17 H17A 111.1
C18 C17 H17A 111.1
N2 C17 H17B 111.1
C18 C17 H17B 111.1
H17A C17 H17B 109.0
C19 C18 C17 104.55(16)
C19 C18 H18A 110.8
C17 C18 H18A 110.8
C19 C18 H18B 110.8
C17 C18 H18B 110.8
H18A C18 H18B 108.9
C20 C19 C18 105.01(15)
C20 C19 H19A 110.7
C18 C19 H19A 110.7
C20 C19 H19B 110.7
C18 C19 H19B 110.7
H19A C19 H19B 108.8
O2 C20 N2 125.09(18)
O2 C20 C19 126.45(17)
N2 C20 C19 108.45(17)

loop_
_geom_bond_atom_site_label_1
_geom_bond_atom_site_label_2
_geom_bond_distance
O1 C4 1.379(2)
O1 C16 1.423(3)
O2 C20 1.224(2)
O3 N3 1.224(2)
O4 N3 1.231(2)
N1 C1 1.412(2)
N1 C9 1.459(3)
N1 H1A 0.81(3)
N2 C20 1.358(2)
N2 C17 1.456(2)
N2 C7 1.460(2)
N3 C15 1.462(3)
C1 C2 1.401(3)
C1 C6 1.399(2)
C2 C3 1.381(3)
C2 H2 0.9300
C3 C4 1.391(3)
C3 H3 0.9300
C4 C5 1.391(3)
C5 C6 1.404(2)
C5 H5 0.9300
C6 C7 1.524(2)
C7 C8 1.533(2)
C7 H7 0.9800
C8 C9 1.534(3)
C8 H8A 0.9700
C8 H8B 0.9700
C9 C10 1.521(3)
C9 H9 0.9800
C10 C15 1.386(3)
C10 C11 1.401(3)
C11 C12 1.372(3)
C11 H11 0.9300
C12 C13 1.390(3)
C12 H12 0.9300
C13 C14 1.365(3)
C13 H13 0.9300
C14 C15 1.397(3)
C14 H14 0.9300
C16 H16A 0.9600
C16 H16B 0.9600
C16 H16C 0.9600
C17 C18 1.538(3)
C17 H17A 0.9700
C17 H17B 0.9700
C18 C19 1.525(3)
C18 H18A 0.9700
C18 H18B 0.9700
C19 C20 1.510(3)
C19 H19A 0.9700
C19 H19B 0.9700
